data_7038332
loop_
_publ_author_name
'Ma, Zhen'
'Zhang, Bian'
'Guedes da Silva, M F\'atima C'
'Silva, Joana'
'Mendo, Ana Soraia'
'Baptista, Pedro Viana'
'Fernandes, Alexandra R.'
'Pombeiro, Armando J. L.'

_publ_section_title
;
 Synthesis, characterization, thermal properties and antiproliferative
 potential of copper(ii) 4'-phenyl-terpyridine compounds.
;
_journal_issue 12
_journal_name_full 'Dalton transactions (Cambridge, England : 2003)'
_journal_page_first 5339
_journal_page_last 5355
_journal_paper_doi 10.1039/c5dt02744f
_journal_volume 45
_journal_year 2016
_chemical_formula_moiety 'C35 H25 Cu N3 O6'
_chemical_formula_sum 'C35 H25 Cu N3 O6'
_chemical_formula_weight 646.93
_chemical_name_systematic
;
 ?
;
_space_group_crystal_system triclinic
_space_group_IT_number 2
_space_group_name_Hall '-P 1'
_space_group_name_H-M_alt 'P -1'
_symmetry_space_group_name_Hall '-P 1'
_symmetry_space_group_name_H-M 'P -1'
_atom_sites_solution_hydrogens mixed
_audit_creation_method SHELXL-2014
_audit_update_record
;
2016-01-27 deposited with the CCDC.
2016-02-05 downloaded from the CCDC.
;
_cell_angle_alpha 97.794(3)
_cell_angle_beta 90.711(4)
_cell_angle_gamma 113.681(3)
_cell_formula_units_Z 2
_cell_length_a 9.5127(5)
_cell_length_b 10.7981(6)
_cell_length_c 15.2472(9)
_cell_measurement_temperature 298(2)
_cell_volume 1417.18(14)
_computing_cell_refinement 'Bruker SAINT'
_computing_data_collection 'Bruker APEX2'
_computing_data_reduction 'Bruker SAINT'
_computing_publication_material 'WinGX publication routines (Farrugia, 1999)'
_computing_structure_refinement 'SHELXL-2014 (Sheldrick, 2014)'
_computing_structure_solution 'SIR97 (Giacovazzo et al, 1999)'
_diffrn_ambient_temperature 298(2)
_diffrn_measured_fraction_theta_full 0.998
_diffrn_measured_fraction_theta_max 0.992
_diffrn_measurement_device_type 'Bruker APEX-II CCD'
_diffrn_measurement_method '\f and \w scans'
_diffrn_radiation_monochromator graphite
_diffrn_radiation_type MoK\a
_diffrn_radiation_wavelength 0.71073
_diffrn_reflns_av_R_equivalents 0.0167
_diffrn_reflns_av_unetI/netI 0.0185
_diffrn_reflns_Laue_measured_fraction_full 0.998
_diffrn_reflns_Laue_measured_fraction_max 0.992
_diffrn_reflns_limit_h_max 12
_diffrn_reflns_limit_h_min -12
_diffrn_reflns_limit_k_max 14
_diffrn_reflns_limit_k_min -14
_diffrn_reflns_limit_l_max 20
_diffrn_reflns_limit_l_min -20
_diffrn_reflns_number 22686
_diffrn_reflns_point_group_measured_fraction_full 0.998
_diffrn_reflns_point_group_measured_fraction_max 0.992
_diffrn_reflns_theta_full 25.242
_diffrn_reflns_theta_max 28.357
_diffrn_reflns_theta_min 2.084
_exptl_absorpt_coefficient_mu 0.826
_exptl_absorpt_correction_T_max 0.913
_exptl_absorpt_correction_T_min 0.827
_exptl_absorpt_correction_type multi-scan
_exptl_absorpt_process_details sadabs
_exptl_crystal_colour green
_exptl_crystal_density_diffrn 1.516
_exptl_crystal_description block
_exptl_crystal_F_000 666
_exptl_crystal_size_max 0.230
_exptl_crystal_size_mid 0.200
_exptl_crystal_size_min 0.110
_refine_diff_density_max 1.484
_refine_diff_density_min -0.409
_refine_diff_density_rms 0.063
_refine_ls_extinction_method none
_refine_ls_goodness_of_fit_ref 1.013
_refine_ls_hydrogen_treatment mixed
_refine_ls_matrix_type full
_refine_ls_number_parameters 414
_refine_ls_number_reflns 7037
_refine_ls_number_restraints 2
_refine_ls_restrained_S_all 1.014
_refine_ls_R_factor_all 0.0434
_refine_ls_R_factor_gt 0.0384
_refine_ls_shift/su_max 0.001
_refine_ls_shift/su_mean 0.000
_refine_ls_structure_factor_coef Fsqd
_refine_ls_weighting_details 'w=1/[\s^2^(Fo^2^)+(0.0743P)^2^+0.6453P] where P=(Fo^2^+2Fc^2^)/3'
_refine_ls_weighting_scheme calc
_refine_ls_wR_factor_gt 0.1148
_refine_ls_wR_factor_ref 0.1180
_reflns_Friedel_coverage 0.000
_reflns_number_gt 6230
_reflns_number_total 7037
_reflns_threshold_expression 'I > 2\s(I)'
_cod_data_source_file c5dt02744f2.cif
_cod_data_source_block 3
_cod_depositor_comments 'Adding full bibliography for 7038328--7038332.cif.'
_cod_database_code 7038332
_shelx_space_group_comment
;
The symmetry employed for this shelxl refinement is uniquely defined
by the following loop, which should always be used as a source of
symmetry information in preference to the above space-group names.
They are only intended as comments.
;
_shelx_estimated_absorpt_t_min 0.833
_shelx_estimated_absorpt_t_max 0.915
_shelxl_version_number 2014-3

loop_
_space_group_symop_operation_xyz
'x, y, z'
'-x, -y, -z'

loop_
_atom_site_label
_atom_site_type_symbol
_atom_site_fract_x
_atom_site_fract_y
_atom_site_fract_z
_atom_site_U_iso_or_equiv
_atom_site_adp_type
_atom_site_occupancy
_atom_site_site_symmetry_order
_atom_site_calc_flag
_atom_site_refinement_flags_posn
_atom_site_refinement_flags_adp
C1 C 1.0519(2) 0.5021(2) 0.21349(13) 0.0389(4) Uani 1 1 d . .
H1 H 1.0114 0.5250 0.2653 0.047 Uiso 1 1 calc R U
C2 C 1.2104(2) 0.5530(2) 0.20986(14) 0.0438(5) Uani 1 1 d . .
H2 H 1.2751 0.6082 0.2589 0.053 Uiso 1 1 calc R U
C3 C 1.2704(2) 0.5212(2) 0.13335(15) 0.0413(4) Uani 1 1 d . .
H3 H 1.3764 0.5558 0.1296 0.050 Uiso 1 1 calc R U
C4 C 1.1715(2) 0.4365(2) 0.06087(13) 0.0348(4) Uani 1 1 d . .
H4 H 1.2102 0.4143 0.0081 0.042 Uiso 1 1 calc R U
C5 C 1.0149(2) 0.38648(17) 0.06956(11) 0.0297(3) Uani 1 1 d . .
C6 C 0.89667(19) 0.29242(17) -0.00088(11) 0.0283(3) Uani 1 1 d . .
C7 C 0.9224(2) 0.24051(19) -0.08479(12) 0.0312(3) Uani 1 1 d . .
H7 H 1.0223 0.2621 -0.1012 0.037 Uiso 1 1 calc R U
C8 C 0.7968(2) 0.15545(18) -0.14449(11) 0.0309(3) Uani 1 1 d . .
C9 C 0.6482(2) 0.12673(18) -0.11666(12) 0.0321(4) Uani 1 1 d . .
H9 H 0.5622 0.0716 -0.1548 0.038 Uiso 1 1 calc R U
C10 C 0.63083(19) 0.18110(17) -0.03218(12) 0.0288(3) Uani 1 1 d . .
C11 C 0.4832(2) 0.16487(18) 0.00566(12) 0.0303(3) Uani 1 1 d . .
C12 C 0.3415(2) 0.0887(2) -0.03983(14) 0.0381(4) Uani 1 1 d . .
H12 H 0.3339 0.0420 -0.0968 0.046 Uiso 1 1 calc R U
C13 C 0.2105(2) 0.0835(2) 0.00173(17) 0.0465(5) Uani 1 1 d . .
H13 H 0.1137 0.0343 -0.0277 0.056 Uiso 1 1 calc R U
C14 C 0.2249(2) 0.1516(2) 0.08664(17) 0.0461(5) Uani 1 1 d . .
H14 H 0.1382 0.1482 0.1155 0.055 Uiso 1 1 calc R U
C15 C 0.3708(2) 0.2252(2) 0.12834(14) 0.0402(4) Uani 1 1 d . .
H15 H 0.3806 0.2709 0.1858 0.048 Uiso 1 1 calc R U
C16 C 0.8167(2) 0.1010(2) -0.23575(12) 0.0352(4) Uani 1 1 d . .
C17 C 0.6928(3) -0.0010(3) -0.28811(15) 0.0524(6) Uani 1 1 d . .
H17 H 0.5977 -0.0384 -0.2646 0.063 Uiso 1 1 calc R U
C18 C 0.7098(3) -0.0477(3) -0.37512(17) 0.0677(8) Uani 1 1 d . .
H18 H 0.6259 -0.1154 -0.4096 0.081 Uiso 1 1 calc R U
C19 C 0.8500(4) 0.0060(3) -0.41034(17) 0.0635(7) Uani 1 1 d . .
H19 H 0.8609 -0.0233 -0.4691 0.076 Uiso 1 1 calc R U
C20 C 0.9727(4) 0.1023(4) -0.35865(19) 0.0747(9) Uani 1 1 d . .
H20 H 1.0684 0.1371 -0.3819 0.090 Uiso 1 1 calc R U
C21 C 0.9571(3) 0.1492(3) -0.27209(17) 0.0628(7) Uani 1 1 d . .
H21 H 1.0428 0.2145 -0.2377 0.075 Uiso 1 1 calc R U
C31 C 0.8401(2) 0.1685(2) 0.23626(15) 0.0406(4) Uani 1 1 d . .
C32 C 0.9107(2) 0.2282(2) 0.32863(15) 0.0431(4) Uani 1 1 d . .
C33 C 1.0669(3) 0.2598(3) 0.34770(19) 0.0583(6) Uani 1 1 d . .
H33 H 1.1241 0.2394 0.3034 0.070 Uiso 1 1 calc R U
C34 C 1.1374(4) 0.3212(4) 0.4319(2) 0.0765(9) Uani 1 1 d . .
H34 H 1.2419 0.3444 0.4436 0.092 Uiso 1 1 calc R U
C35 C 1.0511(5) 0.3473(4) 0.4978(2) 0.0840(10) Uani 1 1 d . .
H35 H 1.0976 0.3859 0.5546 0.101 Uiso 1 1 calc R U
C36 C 0.8977(4) 0.3175(4) 0.4816(2) 0.0765(9) Uani 1 1 d . .
H36 H 0.8415 0.3365 0.5270 0.092 Uiso 1 1 calc R U
C37 C 0.8266(3) 0.2586(3) 0.39677(17) 0.0515(5) Uani 1 1 d . .
C41 C 0.6748(2) 0.5507(2) 0.21727(12) 0.0349(4) Uani 1 1 d . .
C42 C 0.6220(2) 0.63455(19) 0.28365(12) 0.0331(4) Uani 1 1 d . .
C43 C 0.5626(2) 0.5902(2) 0.36247(13) 0.0393(4) Uani 1 1 d . .
C44 C 0.5081(3) 0.6698(3) 0.42030(15) 0.0530(6) Uani 1 1 d . .
H44 H 0.4654 0.6388 0.4719 0.064 Uiso 1 1 calc R U
C45 C 0.5169(3) 0.7927(3) 0.40167(17) 0.0573(6) Uani 1 1 d . .
H45 H 0.4804 0.8449 0.4408 0.069 Uiso 1 1 calc R U
C46 C 0.5796(3) 0.8404(3) 0.32517(19) 0.0573(6) Uani 1 1 d . .
H46 H 0.5883 0.9256 0.3139 0.069 Uiso 1 1 calc R U
C47 C 0.6295(3) 0.7606(2) 0.26546(16) 0.0455(5) Uani 1 1 d . .
H47 H 0.6682 0.7910 0.2130 0.055 Uiso 1 1 calc R U
Cu1 Cu 0.72034(2) 0.33195(2) 0.14107(2) 0.03139(9) Uani 1 1 d . .
N1 N 0.49785(17) 0.23275(16) 0.08886(11) 0.0327(3) Uani 1 1 d . .
N2 N 0.75344(16) 0.26026(15) 0.02367(10) 0.0288(3) Uani 1 1 d . .
N3 N 0.95549(18) 0.42119(16) 0.14481(10) 0.0325(3) Uani 1 1 d . .
O1 O 0.70450(16) 0.16445(16) 0.21877(10) 0.0422(3) Uani 1 1 d . .
O2 O 0.9122(2) 0.1297(2) 0.18036(12) 0.0576(4) Uani 1 1 d . .
O3 O 0.68203(18) 0.44281(15) 0.24110(9) 0.0398(3) Uani 1 1 d . .
O4 O 0.7080(2) 0.58354(18) 0.14313(10) 0.0531(4) Uani 1 1 d . .
O5 O 0.5531(3) 0.4727(2) 0.38593(13) 0.0681(5) Uani 1 1 d D .
O6 O 0.6779(2) 0.2342(3) 0.38216(15) 0.0737(6) Uani 1 1 d D .
H5O H 0.584(5) 0.422(4) 0.343(2) 0.111 Uiso 1 1 d D U
H6O H 0.664(5) 0.206(4) 0.3226(13) 0.111 Uiso 1 1 d D U

loop_
_atom_site_aniso_label
_atom_site_aniso_U_11
_atom_site_aniso_U_22
_atom_site_aniso_U_33
_atom_site_aniso_U_23
_atom_site_aniso_U_13
_atom_site_aniso_U_12
C1 0.0379(10) 0.0391(10) 0.0320(9) -0.0009(7) 0.0002(7) 0.0097(8)
C2 0.0365(10) 0.0438(11) 0.0391(10) -0.0010(8) -0.0083(8) 0.0066(8)
C3 0.0266(9) 0.0426(10) 0.0472(11) 0.0055(9) -0.0033(8) 0.0069(8)
C4 0.0271(8) 0.0371(9) 0.0365(9) 0.0057(7) 0.0029(7) 0.0092(7)
C5 0.0268(8) 0.0291(8) 0.0296(8) 0.0034(6) 0.0015(6) 0.0081(6)
C6 0.0228(7) 0.0293(8) 0.0292(8) 0.0030(6) 0.0033(6) 0.0073(6)
C7 0.0243(8) 0.0357(9) 0.0315(8) 0.0030(7) 0.0059(6) 0.0106(7)
C8 0.0298(8) 0.0321(8) 0.0294(8) 0.0019(7) 0.0050(7) 0.0120(7)
C9 0.0265(8) 0.0334(8) 0.0312(8) 0.0008(7) 0.0007(6) 0.0084(7)
C10 0.0230(7) 0.0295(8) 0.0312(8) 0.0039(6) 0.0033(6) 0.0081(6)
C11 0.0250(8) 0.0306(8) 0.0344(9) 0.0060(7) 0.0057(6) 0.0101(6)
C12 0.0269(8) 0.0430(10) 0.0394(10) 0.0041(8) 0.0024(7) 0.0096(7)
C13 0.0239(9) 0.0522(12) 0.0589(13) 0.0065(10) 0.0038(8) 0.0114(8)
C14 0.0279(9) 0.0504(12) 0.0609(13) 0.0096(10) 0.0153(9) 0.0164(9)
C15 0.0332(9) 0.0431(10) 0.0449(11) 0.0032(8) 0.0114(8) 0.0170(8)
C16 0.0366(9) 0.0394(9) 0.0293(8) 0.0002(7) 0.0042(7) 0.0167(8)
C17 0.0389(11) 0.0674(15) 0.0417(11) -0.0122(10) 0.0007(9) 0.0187(10)
C18 0.0559(15) 0.091(2) 0.0439(13) -0.0254(13) -0.0055(11) 0.0285(14)
C19 0.0688(17) 0.0800(18) 0.0365(11) -0.0097(12) 0.0107(11) 0.0307(15)
C20 0.0548(15) 0.091(2) 0.0518(15) -0.0124(14) 0.0246(12) 0.0090(15)
C21 0.0410(12) 0.0729(17) 0.0479(13) -0.0144(12) 0.0131(10) 0.0028(11)
C31 0.0338(9) 0.0412(10) 0.0462(11) 0.0096(8) 0.0046(8) 0.0137(8)
C32 0.0389(10) 0.0407(10) 0.0486(11) 0.0085(9) 0.0006(9) 0.0147(8)
C33 0.0442(12) 0.0658(15) 0.0636(15) 0.0082(12) -0.0046(11) 0.0218(11)
C34 0.0554(16) 0.082(2) 0.082(2) 0.0018(17) -0.0242(15) 0.0214(15)
C35 0.091(2) 0.086(2) 0.0626(19) -0.0096(17) -0.0262(18) 0.0297(19)
C36 0.086(2) 0.086(2) 0.0508(15) -0.0067(15) 0.0007(15) 0.0334(18)
C37 0.0518(13) 0.0518(13) 0.0491(12) 0.0053(10) 0.0041(10) 0.0201(11)
C41 0.0284(8) 0.0392(9) 0.0312(8) -0.0001(7) 0.0041(7) 0.0095(7)
C42 0.0305(8) 0.0351(9) 0.0299(8) -0.0001(7) 0.0001(7) 0.0113(7)
C43 0.0441(10) 0.0444(10) 0.0299(9) 0.0008(8) 0.0030(8) 0.0201(9)
C44 0.0637(15) 0.0691(15) 0.0318(10) -0.0018(10) 0.0087(10) 0.0356(13)
C45 0.0677(16) 0.0620(15) 0.0465(12) -0.0160(11) -0.0056(11) 0.0386(13)
C46 0.0631(15) 0.0417(11) 0.0687(16) -0.0032(11) -0.0062(13) 0.0269(11)
C47 0.0472(12) 0.0410(11) 0.0470(11) 0.0071(9) 0.0019(9) 0.0164(9)
Cu1 0.02656(13) 0.03514(13) 0.02894(13) -0.00091(9) 0.00504(8) 0.01065(9)
N1 0.0266(7) 0.0347(7) 0.0359(8) 0.0034(6) 0.0064(6) 0.0119(6)
N2 0.0236(7) 0.0307(7) 0.0290(7) 0.0015(6) 0.0042(5) 0.0086(6)
N3 0.0292(7) 0.0329(7) 0.0300(7) 0.0010(6) 0.0029(6) 0.0082(6)
O1 0.0319(7) 0.0483(8) 0.0463(8) 0.0121(6) 0.0041(6) 0.0147(6)
O2 0.0449(9) 0.0757(12) 0.0534(10) -0.0021(8) 0.0077(7) 0.0294(9)
O3 0.0459(8) 0.0419(7) 0.0331(7) 0.0011(6) 0.0091(6) 0.0208(6)
O4 0.0650(11) 0.0614(10) 0.0358(8) 0.0125(7) 0.0203(7) 0.0267(9)
O5 0.0969(16) 0.0712(13) 0.0531(11) 0.0197(9) 0.0291(10) 0.0477(12)
O6 0.0567(11) 0.0971(16) 0.0659(12) 0.0014(12) 0.0139(10) 0.0332(11)

loop_
_atom_type_symbol
_atom_type_description
_atom_type_scat_dispersion_real
_atom_type_scat_dispersion_imag
_atom_type_scat_source
C C 0.0030 0.0020 'International Tables Vol C Tables 4.2.6.8 and 6.1.1.4'
H H 0.0000 0.0000 'International Tables Vol C Tables 4.2.6.8 and 6.1.1.4'
Cu Cu 0.3200 1.2650 'International Tables Vol C Tables 4.2.6.8 and 6.1.1.4'
N N 0.0060 0.0030 'International Tables Vol C Tables 4.2.6.8 and 6.1.1.4'
O O 0.0110 0.0060 'International Tables Vol C Tables 4.2.6.8 and 6.1.1.4'

loop_
_geom_angle_atom_site_label_1
_geom_angle_atom_site_label_2
_geom_angle_atom_site_label_3
_geom_angle
N3 C1 C2 122.02(19)
N3 C1 H1 119.0
C2 C1 H1 119.0
C3 C2 C1 119.19(18)
C3 C2 H2 120.4
C1 C2 H2 120.4
C2 C3 C4 119.64(19)
C2 C3 H3 120.2
C4 C3 H3 120.2
C5 C4 C3 118.28(18)
C5 C4 H4 120.9
C3 C4 H4 120.9
N3 C5 C4 121.94(16)
N3 C5 C6 113.91(15)
C4 C5 C6 124.15(16)
N2 C6 C7 120.55(15)
N2 C6 C5 112.46(15)
C7 C6 C5 126.98(15)
C6 C7 C8 119.63(16)
C6 C7 H7 120.2
C8 C7 H7 120.2
C7 C8 C9 117.94(16)
C7 C8 C16 122.14(16)
C9 C8 C16 119.88(16)
C10 C9 C8 119.46(16)
C10 C9 H9 120.3
C8 C9 H9 120.3
N2 C10 C9 121.02(16)
N2 C10 C11 112.96(15)
C9 C10 C11 125.98(16)
N1 C11 C12 122.21(17)
N1 C11 C10 114.39(15)
C12 C11 C10 123.40(17)
C11 C12 C13 118.29(19)
C11 C12 H12 120.9
C13 C12 H12 120.9
C14 C13 C12 119.67(19)
C14 C13 H13 120.2
C12 C13 H13 120.2
C13 C14 C15 118.79(19)
C13 C14 H14 120.6
C15 C14 H14 120.6
N1 C15 C14 122.3(2)
N1 C15 H15 118.9
C14 C15 H15 118.9
C21 C16 C17 117.62(19)
C21 C16 C8 121.67(18)
C17 C16 C8 120.71(18)
C18 C17 C16 120.7(2)
C18 C17 H17 119.6
C16 C17 H17 119.6
C19 C18 C17 120.2(2)
C19 C18 H18 119.9
C17 C18 H18 119.9
C20 C19 C18 119.4(2)
C20 C19 H19 120.3
C18 C19 H19 120.3
C19 C20 C21 120.8(3)
C19 C20 H20 119.6
C21 C20 H20 119.6
C16 C21 C20 121.2(2)
C16 C21 H21 119.4
C20 C21 H21 119.4
O2 C31 O1 123.2(2)
O2 C31 C32 120.13(19)
O1 C31 C32 116.62(19)
C33 C32 C37 118.5(2)
C33 C32 C31 119.5(2)
C37 C32 C31 121.9(2)
C34 C33 C32 120.8(3)
C34 C33 H33 119.6
C32 C33 H33 119.6
C35 C34 C33 119.3(3)
C35 C34 H34 120.4
C33 C34 H34 120.4
C36 C35 C34 121.5(3)
C36 C35 H35 119.3
C34 C35 H35 119.3
C35 C36 C37 119.7(3)
C35 C36 H36 120.2
C37 C36 H36 120.2
O6 C37 C36 118.4(3)
O6 C37 C32 121.4(2)
C36 C37 C32 120.2(3)
O4 C41 O3 122.52(18)
O4 C41 C42 120.83(19)
O3 C41 C42 116.64(16)
O4 C41 Cu1 80.38(12)
O3 C41 Cu1 42.51(8)
C42 C41 Cu1 157.95(14)
C43 C42 C47 118.95(18)
C43 C42 C41 122.15(18)
C47 C42 C41 118.89(18)
O5 C43 C42 123.12(18)
O5 C43 C44 117.1(2)
C42 C43 C44 119.8(2)
C45 C44 C43 120.4(2)
C45 C44 H44 119.8
C43 C44 H44 119.8
C44 C45 C46 120.7(2)
C44 C45 H45 119.7
C46 C45 H45 119.7
C45 C46 C47 119.6(2)
C45 C46 H46 120.2
C47 C46 H46 120.2
C46 C47 C42 120.4(2)
C46 C47 H47 119.8
C42 C47 H47 119.8
N2 Cu1 O3 163.78(6)
N2 Cu1 N1 80.11(6)
O3 Cu1 N1 96.92(6)
N2 Cu1 N3 79.52(6)
O3 Cu1 N3 101.04(6)
N1 Cu1 N3 158.83(7)
N2 Cu1 O1 102.06(6)
O3 Cu1 O1 94.02(6)
N1 Cu1 O1 93.53(6)
N3 Cu1 O1 96.27(6)
N2 Cu1 C41 137.03(6)
O3 Cu1 C41 26.78(6)
N1 Cu1 C41 92.78(6)
N3 Cu1 C41 98.20(6)
O1 Cu1 C41 120.74(6)
C15 N1 C11 118.75(16)
C15 N1 Cu1 127.53(14)
C11 N1 Cu1 113.69(12)
C6 N2 C10 121.36(15)
C6 N2 Cu1 119.88(12)
C10 N2 Cu1 118.74(12)
C1 N3 C5 118.88(16)
C1 N3 Cu1 126.84(14)
C5 N3 Cu1 114.20(11)
C31 O1 Cu1 110.49(13)
C41 O3 Cu1 110.71(12)
C43 O5 H5O 113(3)
C37 O6 H6O 101(3)

loop_
_geom_bond_atom_site_label_1
_geom_bond_atom_site_label_2
_geom_bond_distance
C1 N3 1.336(2)
C1 C2 1.387(3)
C1 H1 0.9300
C2 C3 1.367(3)
C2 H2 0.9300
C3 C4 1.397(3)
C3 H3 0.9300
C4 C5 1.381(2)
C4 H4 0.9300
C5 N3 1.359(2)
C5 C6 1.485(2)
C6 N2 1.336(2)
C6 C7 1.391(2)
C7 C8 1.402(2)
C7 H7 0.9300
C8 C9 1.404(2)
C8 C16 1.481(2)
C9 C10 1.382(2)
C9 H9 0.9300
C10 N2 1.339(2)
C10 C11 1.478(2)
C11 N1 1.352(2)
C11 C12 1.381(3)
C12 C13 1.390(3)
C12 H12 0.9300
C13 C14 1.375(3)
C13 H13 0.9300
C14 C15 1.385(3)
C14 H14 0.9300
C15 N1 1.335(2)
C15 H15 0.9300
C16 C21 1.379(3)
C16 C17 1.391(3)
C17 C18 1.389(3)
C17 H17 0.9300
C18 C19 1.373(4)
C18 H18 0.9300
C19 C20 1.358(4)
C19 H19 0.9300
C20 C21 1.380(3)
C20 H20 0.9300
C21 H21 0.9300
C31 O2 1.233(3)
C31 O1 1.296(2)
C31 C32 1.494(3)
C32 C33 1.401(3)
C32 C37 1.403(3)
C33 C34 1.389(4)
C33 H33 0.9300
C34 C35 1.376(5)
C34 H34 0.9300
C35 C36 1.373(5)
C35 H35 0.9300
C36 C37 1.394(4)
C36 H36 0.9300
C37 O6 1.340(3)
C41 O4 1.237(2)
C41 O3 1.293(2)
C41 C42 1.492(2)
C41 Cu1 2.6846(19)
C42 C43 1.396(3)
C42 C47 1.399(3)
C43 O5 1.333(3)
C43 C44 1.396(3)
C44 C45 1.364(4)
C44 H44 0.9300
C45 C46 1.384(4)
C45 H45 0.9300
C46 C47 1.387(3)
C46 H46 0.9300
C47 H47 0.9300
Cu1 N2 1.9331(15)
Cu1 O3 1.9393(13)
Cu1 N1 2.0412(16)
Cu1 N3 2.0460(16)
Cu1 O1 2.2505(15)
O5 H5O 0.923(19)
O6 H6O 0.908(19)

loop_
_geom_hbond_atom_site_label_D
_geom_hbond_atom_site_label_H
_geom_hbond_atom_site_label_A
_geom_hbond_distance_DH
_geom_hbond_distance_HA
_geom_hbond_distance_DA
_geom_hbond_angle_DHA
_geom_hbond_site_symmetry_A
C4 H4 O4 0.93 2.44 3.338(3) 161.3 2_765
C7 H7 O4 0.93 2.58 3.454(3) 156.6 2_765
C12 H12 O1 0.93 2.60 3.477(3) 157.3 2_655
C12 H12 O2 0.93 2.52 3.147(3) 125.2 2_655
C14 H14 O2 0.93 2.32 3.252(3) 176.4 1_455
